data_2230972
loop_
_publ_author_name
'Jaemin Yu'
'Hoseop Yun'

_publ_section_title
;
 Reinvestigation of the low-temperature form of Ag~2~Se (naumannite) based
 on single-crystal data
;
_journal_coeditor_code WM2506
_journal_issue 9
_journal_name_full 'Acta Crystallographica, Section E'
_journal_page_first i45
_journal_page_last i45
_journal_paper_doi 10.1107/S1600536811028534
_journal_volume 67
_journal_year 2011
_chemical_formula_iupac 'Ag2 Se'
_chemical_formula_moiety 'Ag2 Se'
_chemical_formula_sum 'Ag2 Se'
_chemical_formula_weight 294.7
_chemical_name_systematic
;
disilver(I) selenide
;
_space_group_IT_number 19
_symmetry_cell_setting orthorhombic
_symmetry_space_group_name_Hall 'P 2ac 2ab'
_symmetry_space_group_name_H-M 'P 21 21 21'
_audit_creation_method 'WinGX routine CIF_UPDATE'
_cell_angle_alpha 90
_cell_angle_beta 90
_cell_angle_gamma 90
_cell_formula_units_Z 4
_cell_length_a 4.3359(8)
_cell_length_b 7.0700(10)
_cell_length_c 7.7740(10)
_cell_measurement_reflns_used 1738
_cell_measurement_temperature 290.0(10)
_cell_measurement_theta_max 27.50
_cell_measurement_theta_min 3.40
_cell_volume 238.31(6)
_computing_cell_refinement 'RAPID-AUTO (Rigaku, 2006)'
_computing_data_collection 'RAPID-AUTO (Rigaku, 2006)'
_computing_data_reduction 'RAPID-AUTO (Rigaku, 2006)'
_computing_molecular_graphics 'locally modified version of ORTEP (Johnson, 1965)'
_computing_publication_material 'WinGX (Farrugia, 1999)'
_computing_structure_refinement 'SHELXL97 (Sheldrick, 2008)'
_computing_structure_solution 'SHELXS97 (Sheldrick, 2008)'
_diffrn_ambient_temperature 290.0(10)
_diffrn_measured_fraction_theta_full 1
_diffrn_measured_fraction_theta_max 1
_diffrn_measurement_device_type 'Rigaku R-AXIS RAPID'
_diffrn_measurement_method \w
_diffrn_radiation_type MoK\a
_diffrn_radiation_wavelength 0.71073
_diffrn_reflns_av_R_equivalents 0.057
_diffrn_reflns_limit_h_max 5
_diffrn_reflns_limit_h_min -5
_diffrn_reflns_limit_k_max 8
_diffrn_reflns_limit_k_min -8
_diffrn_reflns_limit_l_max 9
_diffrn_reflns_limit_l_min -9
_diffrn_reflns_number 1981
_diffrn_reflns_theta_full 25.99
_diffrn_reflns_theta_max 25.99
_diffrn_reflns_theta_min 3.9
_diffrn_standards_decay_% 0
_diffrn_standards_interval_count 0
_diffrn_standards_interval_time 0
_diffrn_standards_number 0
_exptl_absorpt_coefficient_mu 31.267
_exptl_absorpt_correction_T_max 0.278
_exptl_absorpt_correction_T_min 0.053
_exptl_absorpt_correction_type multi-scan
_exptl_absorpt_process_details '(NUMABS; Higashi, 2000)'
_exptl_crystal_colour black
_exptl_crystal_density_diffrn 8.213
_exptl_crystal_density_method 'not measured'
_exptl_crystal_description needle
_exptl_crystal_F_000 512
_exptl_crystal_size_max 0.300
_exptl_crystal_size_mid 0.040
_exptl_crystal_size_min 0.020
_refine_diff_density_max 1.192
_refine_diff_density_min -1.069
_refine_ls_abs_structure_details 'Flack (1983), 167 Friedel pairs'
_refine_ls_abs_structure_Flack 0.34(4)
_refine_ls_extinction_method none
_refine_ls_goodness_of_fit_ref 1.135
_refine_ls_matrix_type full
_refine_ls_number_parameters 29
_refine_ls_number_reflns 464
_refine_ls_number_restraints 0
_refine_ls_restrained_S_all 1.135
_refine_ls_R_factor_gt 0.0311
_refine_ls_shift/su_max 0
_refine_ls_structure_factor_coef Fsqd
_refine_ls_weighting_details 'calc w=1/[\s^2^(Fo^2^)+(0.0329P)^2^+1.0072P] where P=(Fo^2^+2Fc^2^)/3'
_refine_ls_weighting_scheme calc
_refine_ls_wR_factor_ref 0.0799
_reflns_number_gt 447
_reflns_number_total 464
_reflns_threshold_expression I>2sigma(I)
_cod_data_source_file wm2506.cif
_cod_data_source_block I
_cod_original_cell_volume 238.34(7)
_cod_database_code 2230972
_cod_database_fobs_code 2230972

loop_
_symmetry_equiv_pos_as_xyz
'x, y, z'
'-x+1/2, -y, z+1/2'
'x+1/2, -y+1/2, -z'
'-x, y+1/2, -z+1/2'

loop_
_atom_site_type_symbol
_atom_site_label
_atom_site_fract_x
_atom_site_fract_y
_atom_site_fract_z
_atom_site_U_iso_or_equiv
_atom_site_adp_type
_atom_site_calc_flag
_atom_site_refinement_flags
_atom_site_occupancy
_atom_site_disorder_assembly
_atom_site_disorder_group
Ag Ag1 0.8537(2) 0.11503(14) 0.45100(14) 0.0398(3) Uani d . 1 . .
Ag Ag2 0.4745(3) 0.77441(14) 0.36152(14) 0.0447(4) Uani d . 1 . .
Se Se 0.1124(2) 0.99787(14) 0.15274(14) 0.0242(3) Uani d . 1 . .

loop_
_atom_site_aniso_label
_atom_site_aniso_U_11
_atom_site_aniso_U_22
_atom_site_aniso_U_33
_atom_site_aniso_U_12
_atom_site_aniso_U_13
_atom_site_aniso_U_23
Ag1 0.0381(6) 0.0378(6) 0.0436(6) -0.0010(5) 0.0080(5) 0.0060(4)
Ag2 0.0462(7) 0.0338(6) 0.0540(7) 0.0131(4) -0.0100(5) -0.0057(5)
Se 0.0249(5) 0.0190(6) 0.0286(6) 0.0001(4) -0.0011(4) -0.0006(4)

loop_
_atom_type_symbol
_atom_type_description
_atom_type_scat_dispersion_real
_atom_type_scat_dispersion_imag
_atom_type_scat_source
Ag Ag -0.897 1.102 'International Tables Vol C Tables 4.2.6.8 and 6.1.1.4'
Se Se -0.093 2.226 'International Tables Vol C Tables 4.2.6.8 and 6.1.1.4'

loop_
_geom_angle_atom_site_label_1
_geom_angle_atom_site_label_2
_geom_angle_atom_site_label_3
_geom_angle_site_symmetry_1
_geom_angle_site_symmetry_3
_geom_angle
_geom_angle_publ_flag
Se Ag1 Se 2_565 1_645 136.30(5) ?
Se Ag1 Se 2_565 4_645 119.41(5) ?
Se Ag1 Se 1_645 4_645 91.55(3) ?
Se Ag1 Se 2_565 2_665 101.71(5) ?
Se Ag1 Se 1_645 2_665 92.76(3) ?
Se Ag1 Se 4_645 2_665 112.04(5) ?
Se Ag2 Se 4_645 4_545 94.87(4) ?
Se Ag2 Se . 4_545 82.95(3) ?
Se Ag2 Se 2_575 4_545 105.72(5) ?
Se Ag1 Ag1 2_565 3_556 126.05(6) ?
Se Ag1 Ag1 1_645 3_556 96.50(4) ?
Se Ag1 Ag1 4_645 3_556 54.80(4) ?
Se Ag1 Ag1 2_665 3_556 57.32(3) ?
Se Ag1 Ag1 2_565 3_456 59.58(3) ?
Se Ag1 Ag1 1_645 3_456 135.65(6) ?
Se Ag1 Ag1 4_645 3_456 59.92(5) ?
Se Ag1 Ag1 2_665 3_456 127.99(6) ?
Ag1 Ag1 Ag1 3_556 3_456 93.06(6) ?
Se Ag1 Ag2 2_565 1_545 58.86(4) ?
Se Ag1 Ag2 1_645 1_545 77.44(4) ?
Se Ag1 Ag2 4_645 1_545 136.98(5) ?
Se Ag1 Ag2 2_665 1_545 109.95(4) ?
Ag1 Ag1 Ag2 3_556 1_545 166.05(5) ?
Ag1 Ag1 Ag2 3_456 1_545 100.04(3) ?
Se Ag1 Ag2 2_565 4_645 103.04(4) ?
Se Ag1 Ag2 1_645 4_645 67.77(4) ?
Se Ag1 Ag2 4_645 4_645 55.96(3) ?
Se Ag1 Ag2 2_665 4_645 155.18(5) ?
Ag1 Ag1 Ag2 3_556 4_645 107.91(5) ?
Ag1 Ag1 Ag2 3_456 4_645 68.06(4) ?
Ag2 Ag1 Ag2 1_545 4_645 81.67(3) ?
Se Ag1 Ag2 2_565 3_556 66.13(4) ?
Se Ag1 Ag2 1_645 3_556 93.43(4) ?
Se Ag1 Ag2 4_645 3_556 163.17(5) ?
Se Ag1 Ag2 2_665 3_556 51.68(3) ?
Ag1 Ag1 Ag2 3_556 3_556 108.60(5) ?
Ag1 Ag1 Ag2 3_456 3_556 124.02(5) ?
Ag2 Ag1 Ag2 1_545 3_556 59.85(3) ?
Ag2 Ag1 Ag2 4_645 3_556 140.46(4) ?
Se Ag1 Ag2 2_565 2_665 71.43(4) ?
Se Ag1 Ag2 1_645 2_665 142.30(5) ?
Se Ag1 Ag2 4_645 2_665 92.10(4) ?
Se Ag1 Ag2 2_665 2_665 51.45(3) ?
Ag1 Ag1 Ag2 3_556 2_665 56.62(4) ?
Ag1 Ag1 Ag2 3_456 2_665 76.74(5) ?
Ag2 Ag1 Ag2 1_545 2_665 121.83(4) ?
Ag2 Ag1 Ag2 4_645 2_665 140.93(4) ?
Ag2 Ag1 Ag2 3_556 2_665 74.25(3) ?
Se Ag2 Se 4_645 . 141.46(5) ?
Se Ag2 Se 4_645 2_575 123.20(5) ?
Se Ag2 Se . 2_575 94.00(3) ?
Se Ag2 Ag1 4_645 1_565 103.38(5) ?
Se Ag2 Ag1 . 1_565 89.34(4) ?
Se Ag2 Ag1 2_575 1_565 54.90(4) ?
Se Ag2 Ag1 4_645 4_655 90.54(4) ?
Se Ag2 Ag1 . 4_655 58.26(4) ?
Se Ag2 Ag1 2_575 4_655 142.86(5) ?
Ag1 Ag2 Ag1 1_565 4_655 137.88(5) ?
Se Ag2 Ag2 4_645 3_566 58.04(3) ?
Se Ag2 Ag2 . 3_566 151.45(6) ?
Se Ag2 Ag2 2_575 3_566 66.03(5) ?
Ag1 Ag2 Ag2 1_565 3_566 62.68(4) ?
Ag1 Ag2 Ag2 4_655 3_566 148.22(5) ?
Se Ag2 Ag2 4_645 3_466 114.98(6) ?
Se Ag2 Ag2 . 3_466 94.31(4) ?
Se Ag2 Ag2 2_575 3_466 53.43(4) ?
Ag1 Ag2 Ag2 1_565 3_466 108.32(6) ?
Ag1 Ag2 Ag2 4_655 3_466 100.86(4) ?
Ag2 Ag2 Ag2 3_566 3_466 89.67(6) ?
Se Ag2 Ag1 4_645 3_456 59.27(4) ?
Se Ag2 Ag1 . 3_456 132.61(5) ?
Se Ag2 Ag1 2_575 3_456 96.07(5) ?
Ag1 Ag2 Ag1 1_565 3_456 133.16(4) ?
Ag1 Ag2 Ag1 4_655 3_456 88.17(3) ?
Ag2 Ag2 Ag1 3_566 3_456 72.30(4) ?
Ag2 Ag2 Ag1 3_466 3_456 57.47(4) ?
Se Ag2 Ag1 4_645 2_664 88.98(4) ?
Se Ag2 Ag1 . 2_664 55.60(4) ?
Se Ag2 Ag1 2_575 2_664 131.41(5) ?
Ag1 Ag2 Ag1 1_565 2_664 84.96(4) ?
Ag1 Ag2 Ag1 4_655 2_664 55.32(3) ?
Ag2 Ag2 Ag1 3_566 2_664 122.24(4) ?
Ag2 Ag2 Ag1 3_466 2_664 147.69(4) ?
Ag1 Ag2 Ag1 3_456 2_664 132.52(4) ?
Ag2 Se Ag1 4_655 2_564 134.75(5) ?
Ag2 Se Ag1 4_655 1_465 95.17(4) ?
Ag1 Se Ag1 2_564 1_465 106.26(4) ?
Ag2 Se Ag2 4_655 . 93.59(4) ?
Ag1 Se Ag2 2_564 . 127.12(5) ?
Ag1 Se Ag2 1_465 . 84.66(5) ?
Ag2 Se Ag2 4_655 2_574 68.53(4) ?
Ag1 Se Ag2 2_564 2_574 66.24(4) ?
Ag1 Se Ag2 1_465 2_574 117.42(5) ?
Ag2 Se Ag2 . 2_574 151.82(5) ?
Ag2 Se Ag1 4_655 4_655 131.16(5) ?
Ag1 Se Ag1 2_564 4_655 65.62(4) ?
Ag1 Se Ag1 1_465 4_655 123.98(5) ?
Ag2 Se Ag1 . 4_655 65.78(4) ?
Ag2 Se Ag1 2_574 4_655 109.05(5) ?
Ag2 Se Ag1 4_655 2_664 69.05(4) ?
Ag1 Se Ag1 2_564 2_664 101.71(5) ?
Ag1 Se Ag1 1_465 2_664 151.20(5) ?
Ag2 Se Ag1 . 2_664 72.95(4) ?
Ag2 Se Ag1 2_574 2_664 80.16(4) ?
Ag1 Se Ag1 4_655 2_664 62.75(4) ?

loop_
_geom_bond_atom_site_label_1
_geom_bond_atom_site_label_2
_geom_bond_site_symmetry_2
_geom_bond_distance
_geom_bond_publ_flag
Ag1 Se 2_565 2.6800(14) y
Ag1 Se 1_645 2.7058(16) y
Ag1 Se 4_645 2.8282(14) y
Ag1 Se 2_665 2.9076(16) y
Ag1 Ag1 3_556 2.9872(15) ?
Ag1 Ag1 3_456 2.9872(15) ?
Ag1 Ag2 1_545 2.9979(15) ?
Ag1 Ag2 4_645 3.0330(14) ?
Ag1 Ag2 3_556 3.1591(16) ?
Ag1 Ag2 2_665 3.3692(17) ?
Ag2 Se 4_645 2.6538(14) y
Ag2 Se . 2.7560(15) y
Ag2 Se 2_575 2.8036(16) y
Ag2 Se 4_545 3.2112(16) y
Ag2 Ag1 1_565 2.9979(16) ?
Ag2 Ag1 4_655 3.0330(14) ?
Ag2 Ag2 3_566 3.0749(16) ?
Ag2 Ag2 3_466 3.0749(16) ?
Ag2 Ag1 3_456 3.1591(16) ?
Ag2 Ag1 2_664 3.3692(17) ?
Se Ag2 4_655 2.6538(14) ?
Se Ag1 2_564 2.6800(14) ?
Se Ag1 1_465 2.7058(16) ?
Se Ag2 2_574 2.8036(16) ?
Se Ag1 4_655 2.8282(14) ?
Se Ag1 2_664 2.9076(16) ?
